data_2005135
loop_
_publ_author_name
'Kotila, S.'
'J\"antti, A.'
'Penttinen, S.'
'Bach, T.'

_publ_section_title
;
 3-<i>tert</i>-Butyl-4-methyl-2-phenyl-3-(trimethylsilyloxy)oxetane and
 2-(2-Benzyloxyphenyl)-3-<i>tert</i>-butyl-3-(trimethylsilyloxy)oxetane
;
_journal_issue 7
_journal_name_full 'Acta Crystallographica Section C'
_journal_page_first 1722
_journal_page_last 1725
_journal_paper_doi 10.1107/S0108270196002740
_journal_volume 52
_journal_year 1996
_chemical_formula_sum 'C23 H32 O3 Si'
_chemical_formula_weight 384.58
_chemical_melting_point 343.5
_chemical_name_common
;
2-(2-Benzyloxyphenyl)-3-(tert-butyl)-3-[(trimethylsilyl)oxy]oxetane
;
_chemical_name_systematic
;
2-(2-benzyloxyphenyl)-3-(1,1-dimethylethyl)-3-[(trimethylsilyl)oxy]-
oxacyclobutane
;
_space_group_IT_number 14
_symmetry_cell_setting monoclinic
_symmetry_space_group_name_Hall '-P 2ybc'
_symmetry_space_group_name_H-M 'P 1 21/c 1'
_audit_creation_method SHELXL
_cell_angle_alpha 90.00
_cell_angle_beta 96.260(10)
_cell_angle_gamma 90.00
_cell_formula_units_Z 4
_cell_length_a 14.701(2)
_cell_length_b 10.1530(10)
_cell_length_c 15.420(2)
_cell_measurement_reflns_used 25
_cell_measurement_temperature 293(2)
_cell_measurement_theta_max 18.0
_cell_measurement_theta_min 10.0
_cell_volume 2287.9(5)
_computing_cell_refinement 'CAD-4 Express'
_computing_data_collection 'CAD-4 Express (Enraf-Nonius, 1992)'
_computing_data_reduction 'own programs'
_computing_molecular_graphics 'SHELXTL-Plus (Sheldrick, 1990b)'
_computing_publication_material SHELXL93
_computing_structure_refinement 'SHELXL93 (Sheldrick, 1993)'
_computing_structure_solution 'SHELXS86 (Sheldrick, 1990a)'
_diffrn_ambient_temperature 293(2)
_diffrn_measurement_device 'Enraf-Nonius CAD4'
_diffrn_measurement_method '2\q/\w scans'
_diffrn_radiation_monochromator graphite
_diffrn_radiation_source 'fine-focus sealed tube'
_diffrn_radiation_type MoK\a
_diffrn_radiation_wavelength 0.71073
_diffrn_reflns_av_R_equivalents 0.051
_diffrn_reflns_av_sigmaI/netI 0.0230
_diffrn_reflns_limit_h_max 0
_diffrn_reflns_limit_h_min -17
_diffrn_reflns_limit_k_max 11
_diffrn_reflns_limit_k_min 0
_diffrn_reflns_limit_l_max 18
_diffrn_reflns_limit_l_min -17
_diffrn_reflns_number 4009
_diffrn_reflns_theta_max 24.6
_diffrn_reflns_theta_min 2.44
_diffrn_standards_decay_% 4
_diffrn_standards_interval_count 250
_diffrn_standards_interval_time 120
_diffrn_standards_number 3
_exptl_absorpt_coefficient_mu 0.121
_exptl_absorpt_correction_type none
_exptl_crystal_colour colourless
_exptl_crystal_density_diffrn 1.117
_exptl_crystal_density_meas ?
_exptl_crystal_description block
_exptl_crystal_F_000 832
_exptl_crystal_size_max 1.0
_exptl_crystal_size_mid 0.6
_exptl_crystal_size_min 0.5
_refine_diff_density_max 0.30
_refine_diff_density_min -0.18
_refine_ls_extinction_method none
_refine_ls_goodness_of_fit_all 1.052
_refine_ls_goodness_of_fit_obs 1.073
_refine_ls_hydrogen_treatment 'H atoms: rigid methyls, others riding'
_refine_ls_matrix_type full
_refine_ls_number_parameters 250
_refine_ls_number_reflns 3844
_refine_ls_number_restraints 0
_refine_ls_restrained_S_all 1.119
_refine_ls_restrained_S_obs 1.073
_refine_ls_R_factor_all 0.072
_refine_ls_R_factor_obs 0.046
_refine_ls_shift/esd_max 0.000
_refine_ls_shift/esd_mean 0.000
_refine_ls_structure_factor_coef Fsqd
_refine_ls_weighting_details 'w = 1/[\s^2^(Fo^2^)+(0.0805P)^2^+0.4521P] where P=(Fo^2^+2Fc^2^)/3'
_refine_ls_weighting_scheme calc
_refine_ls_wR_factor_all 0.147
_refine_ls_wR_factor_obs 0.123
_reflns_number_observed 2942
_reflns_number_total 3850
_reflns_observed_criterion >2sigma(I)
_cod_data_source_file jz1113.cif
_cod_data_source_block II
_cod_depositor_comments
;
The following automatic conversions were performed:

'_exptl_crystal_density_meas' value 'not measured' was changed to '?'
- the value is perceived as not measured.

Automatic conversion script
Id: cif_fix_values 3008 2015-01-20 13:52:24Z robertas 

The following automatic conversions were performed:

'_refine_ls_weighting_scheme' value 'calc w =
1/[\s^2^(Fo^2^)+(0.0805P)^2^+0.4521P] where P=(Fo^2^+2Fc^2^)/3' was
changed to 'calc'. New tag '_refine_ls_weighting_details' was
created. The value of the new tag was set to 'w =
1/[\s^2^(Fo^2^)+(0.0805P)^2^+0.4521P] where P=(Fo^2^+2Fc^2^)/3'.

Automatic conversion script
Id: cif_fix_values 3143 2015-03-26 13:38:13Z robertas 
;
_cod_original_sg_symbol_H-M 'P 21/c'
_cod_database_code 2005135

loop_
_symmetry_equiv_pos_as_xyz
'x, y, z'
'-x, y+1/2, -z+1/2'
'-x, -y, -z'
'x, -y-1/2, z-1/2'

loop_
_atom_site_aniso_label
_atom_site_aniso_U_11
_atom_site_aniso_U_22
_atom_site_aniso_U_33
_atom_site_aniso_U_12
_atom_site_aniso_U_13
_atom_site_aniso_U_23
Si20 0.0421(3) 0.0557(4) 0.0740(4) 0.0058(3) 0.0103(3) -0.0027(3)
O1 0.0641(9) 0.0642(10) 0.0579(9) 0.0143(8) -0.0030(7) 0.0233(8)
O11 0.0603(8) 0.0483(8) 0.0370(7) -0.0008(6) 0.0034(6) 0.0004(6)
O19 0.0425(7) 0.0476(8) 0.0543(8) 0.0082(6) 0.0054(6) 0.0082(6)
C2 0.0461(10) 0.0490(11) 0.0437(10) 0.0120(9) 0.0032(8) 0.0100(9)
C3 0.0465(10) 0.0413(10) 0.0500(11) 0.0090(8) 0.0086(8) 0.0102(8)
C4 0.0655(14) 0.0621(14) 0.0601(13) 0.0054(11) 0.0100(10) 0.0212(11)
C5 0.0358(9) 0.0537(12) 0.0423(10) 0.0073(8) -0.0002(7) 0.0029(9)
C6 0.0360(9) 0.0498(11) 0.0386(10) 0.0009(8) 0.0013(7) -0.0014(8)
C7 0.0477(11) 0.0508(12) 0.0494(11) -0.0051(9) 0.0022(8) -0.0008(9)
C8 0.0551(12) 0.0575(13) 0.0573(13) -0.0032(10) 0.0014(9) -0.0109(11)
C9 0.0611(13) 0.075(2) 0.0449(12) 0.0044(11) -0.0033(9) -0.0130(11)
C10 0.0561(12) 0.0667(14) 0.0407(11) 0.0077(11) -0.0012(9) 0.0051(10)
C12 0.0582(12) 0.0550(12) 0.0392(10) -0.0024(10) 0.0105(9) 0.0003(9)
C13 0.0607(12) 0.0477(11) 0.0326(9) -0.0043(9) 0.0036(8) -0.0020(8)
C14 0.0606(14) 0.0632(14) 0.0639(14) 0.0000(11) 0.0094(10) 0.0148(11)
C15 0.0613(15) 0.082(2) 0.091(2) 0.0049(13) 0.0036(13) 0.0127(15)
C16 0.083(2) 0.067(2) 0.077(2) 0.0155(14) -0.0139(14) 0.0042(14)
C17 0.098(2) 0.0497(13) 0.070(2) 0.0008(13) -0.0042(14) 0.0102(11)
C18 0.0735(15) 0.0501(12) 0.0564(12) -0.0115(11) 0.0060(11) 0.0027(10)
C21 0.088(2) 0.128(3) 0.128(3) 0.016(2) 0.061(2) 0.025(2)
C22 0.0490(14) 0.113(2) 0.116(2) 0.0143(15) -0.0072(14) 0.004(2)
C23 0.083(2) 0.081(2) 0.167(3) 0.013(2) 0.016(2) -0.051(2)
C24 0.0608(13) 0.0449(12) 0.0684(14) 0.0015(10) 0.0104(10) -0.0022(10)
C25 0.093(2) 0.0507(14) 0.117(2) 0.0187(14) 0.011(2) -0.0089(15)
C26 0.080(2) 0.065(2) 0.114(2) -0.0188(14) 0.013(2) -0.017(2)
C27 0.102(2) 0.068(2) 0.0598(14) -0.0075(14) 0.0086(13) -0.0160(12)

loop_
_atom_site_label
_atom_site_occupancy
_atom_site_fract_x
_atom_site_fract_y
_atom_site_fract_z
_atom_site_U_iso_or_equiv
_atom_site_thermal_displace_type
_atom_site_calc_flag
_atom_site_refinement_flags
_atom_site_type_symbol
Si20 1 .37904(4) .18526(6) .72347(4) .0570(2) Uani d . Si
O1 1 .11600(10) .3839(2) .63835(9) .0628(4) Uani d . O
O11 1 .10889(9) .1254(2) .84549(8) .0487(3) Uani d . O
O19 1 .28860(8) .2490(2) .75901(8) .0481(4) Uani d . O
C2 1 .12451(13) .3032(2) .71665(12) .0464(5) Uani d . C
H2 1 .08512(13) .3348(2) .75960(12) .056 Uiso calc R H
C3 1 .22518(13) .3508(2) .73805(12) .0457(5) Uani d . C
C4 1 .2139(2) .3994(2) .64351(14) .0623(6) Uani d . C
H4A 1 .2331(2) .4900(2) .63730(14) .075 Uiso calc R H
H4B 1 .2424(2) .3423(2) .60389(14) .075 Uiso calc R H
C5 1 .10917(12) .1597(2) .69613(12) .0443(5) Uani d . C
C6 1 .10309(12) .0703(2) .76388(11) .0417(4) Uani d . C
C7 1 .09038(13) -.0627(2) .74705(13) .0495(5) Uani d . C
H7 1 .08821(13) -0.1219(2) .79279(13) .059 Uiso calc R H
C8 1 .08098(14) -0.1067(2) .66204(14) .0570(5) Uani d . C
H8 1 .07206(14) -0.1959(2) .65042(14) .068 Uiso calc R H
C9 1 .0847(2) -.0194(2) .59407(14) .0610(6) Uani d . C
H9 1 .0774(2) -.0492(2) .53671(14) .073 Uiso calc R H
C10 1 .09925(14) .1121(2) .61167(13) .0550(5) Uani d . C
H10 1 .10250(14) .1705(2) .56562(13) .066 Uiso calc R H
C12 1 .09630(14) .0415(2) .91726(12) .0504(5) Uani d . C
H12A 1 .04349(14) -.0143(2) .90154(12) .060 Uiso calc R H
H12B 1 .08333(14) .0953(2) .96639(12) .060 Uiso calc R H
C13 1 .17753(14) -.0442(2) .94493(11) .0471(5) Uani d . C
C14 1 .2644(2) -.0094(2) .9289(2) .0624(6) Uani d . C
H14 1 .2733(2) .0662(2) .8969(2) .075 Uiso calc R H
C15 1 .3384(2) -.0854(3) .9598(2) .0784(7) Uani d . C
H15 1 .3970(2) -.0605(3) .9489(2) .094 Uiso calc R H
C16 1 .3262(2) -0.1978(3) 1.0066(2) .0771(7) Uani d . C
H16 1 .3763(2) -0.2493(3) 1.0270(2) .093 Uiso calc R H
C17 1 .2406(2) -0.2337(2) 1.0230(2) .0735(7) Uani d . C
H17 1 .2322(2) -0.3093(2) 1.0553(2) .088 Uiso calc R H
C18 1 .1666(2) -0.1582(2) .9918(2) .0601(6) Uani d . C
H18 1 .1082(2) -0.1843(2) 1.0023(2) .072 Uiso calc R H
C21 1 .4267(2) .2841(4) .6382(2) .1113(12) Uani d . C
H21A 1 .3873(10) .277(2) .5845(5) .167 Uiso calc R H
H21B 1 .4865(8) .2517(18) .6298(13) .167 Uiso calc R H
H21C 1 .4310(18) .3746(6) .6561(9) .167 Uiso calc R H
C22 1 .4656(2) .1762(3) .8202(2) .0939(9) Uani d . C
H22A 1 .5082(9) .1067(15) .8122(7) .141 Uiso calc R H
H22B 1 .4357(2) .159(2) .8713(3) .141 Uiso calc R H
H22C 1 .4979(11) .2584(8) .8271(9) .141 Uiso calc R H
C23 1 .3494(2) .0184(3) .6826(3) .1102(12) Uani d . C
H23A 1 .4036(4) -.0250(10) .6676(17) .165 Uiso calc R H
H23B 1 .3056(14) .0244(3) .6318(10) .165 Uiso calc R H
H23C 1 .3237(17) -.0311(9) .7270(6) .165 Uiso calc R H
C24 1 .2387(2) .4599(2) .8083(2) .0578(5) Uani d . C
C25 1 .1680(2) .5706(2) .7908(2) .0869(8) Uani d . C
H25A 1 .1821(9) .6406(10) .8320(9) .130 Uiso calc R H
H25B 1 .1080(3) .5369(6) .7969(14) .130 Uiso calc R H
H25C 1 .1698(11) .6037(15) .7327(5) .130 Uiso calc R H
C26 1 .3334(2) .5205(3) .8071(2) .0861(8) Uani d . C
H26A 1 .3792(2) .4542(6) .8213(14) .129 Uiso calc R H
H26B 1 .3413(6) .5904(14) .8491(10) .129 Uiso calc R H
H26C 1 .3394(6) .5550(19) .7500(4) .129 Uiso calc R H
C27 1 .2299(2) .4011(3) .8977(2) .0764(7) Uani d . C
H27A 1 .2758(8) .3347(13) .9105(6) .115 Uiso calc R H
H27B 1 .1703(5) .3624(17) .8980(4) .115 Uiso calc R H
H27C 1 .2379(13) .4692(4) .9411(2) .115 Uiso calc R H

loop_
_atom_type_symbol
_atom_type_description
_atom_type_scat_dispersion_real
_atom_type_scat_dispersion_imag
_atom_type_scat_source
C C 0.0033 0.0016 'International Tables Vol C Tables 4.2.6.8 and 6.1.1.4'
H H 0.0000 0.0000 'International Tables Vol C Tables 4.2.6.8 and 6.1.1.4'
O O 0.0106 0.0060 'International Tables Vol C Tables 4.2.6.8 and 6.1.1.4'
Si Si 0.0817 0.0704 'International Tables Vol C Tables 4.2.6.8 and 6.1.1.4'

loop_
_geom_angle_atom_site_label_1
_geom_angle_atom_site_label_2
_geom_angle_atom_site_label_3
_geom_angle
_geom_angle_publ_flag
O19 Si20 C23 108.10(10) ?
O19 Si20 C21 114.20(10) ?
C23 Si20 C21 110.4(2) ?
O19 Si20 C22 105.30(10) ?
C23 Si20 C22 110.2(2) ?
C21 Si20 C22 108.6(2) ?
C4 O1 C2 91.20(10) yes
C6 O11 C12 118.0(2) ?
C3 O19 Si20 139.60(10) ?
O1 C2 C5 112.0(2) yes
O1 C2 C3 89.70(10) yes
C5 C2 C3 117.6(2) yes
O19 C3 C4 117.2(2) yes
O19 C3 C24 109.5(2) yes
C4 C3 C24 115.3(2) yes
O19 C3 C2 114.3(2) yes
C4 C3 C2 84.1(2) yes
C24 C3 C2 114.7(2) yes
O1 C4 C3 91.20(10) yes
C10 C5 C6 118.0(2) ?
C10 C5 C2 122.4(2) ?
C6 C5 C2 119.6(2) ?
O11 C6 C7 124.3(2) ?
O11 C6 C5 114.8(2) ?
C7 C6 C5 120.9(2) ?
C8 C7 C6 119.5(2) ?
C7 C8 C9 120.5(2) ?
C10 C9 C8 119.5(2) ?
C9 C10 C5 121.6(2) ?
O11 C12 C13 113.6(2) ?
C14 C13 C18 118.2(2) ?
C14 C13 C12 121.8(2) ?
C18 C13 C12 120.0(2) ?
C13 C14 C15 120.6(2) ?
C16 C15 C14 120.3(3) ?
C17 C16 C15 119.9(2) ?
C16 C17 C18 119.9(2) ?
C17 C18 C13 121.2(2) ?
C27 C24 C26 109.8(2) ?
C27 C24 C25 108.9(2) ?
C26 C24 C25 107.7(2) ?
C27 C24 C3 109.7(2) ?
C26 C24 C3 109.2(2) ?
C25 C24 C3 111.7(2) ?

loop_
_geom_bond_atom_site_label_1
_geom_bond_atom_site_label_2
_geom_bond_distance
_geom_bond_publ_flag
Si20 O19 1.6270(10) ?
Si20 C23 1.843(3) ?
Si20 C21 1.851(3) ?
Si20 C22 1.855(3) ?
O1 C2 1.453(2) yes
O1 C4 1.442(3) yes
O11 C6 1.371(2) ?
O11 C12 1.425(2) ?
O19 C3 1.405(2) yes
C2 C5 1.502(3) yes
C2 C3 1.558(3) yes
C3 C4 1.531(3) yes
C3 C24 1.547(3) yes
C5 C10 1.382(3) ?
C5 C6 1.394(3) ?
C6 C7 1.384(3) ?
C7 C8 1.378(3) ?
C8 C9 1.378(3) ?
C9 C10 1.374(3) ?
C12 C13 1.501(3) ?
C13 C14 1.374(3) ?
C13 C18 1.383(3) ?
C14 C15 1.375(3) ?
C15 C16 1.372(4) ?
C16 C17 1.360(4) ?
C17 C18 1.374(3) ?
C24 C27 1.521(3) ?
C24 C26 1.524(3) ?
C24 C25 1.535(3) ?
